data_2103576
loop_
_publ_author_name
'Wolf, W. M.'

_publ_section_title
;
 X-ray investigations of sulfur-containing fungicides. II.
 Intramolecular forces governing the conformation of four novel
 \a-phenylazo- and \a-phenylhydrazono-\b-ketosulfones
;
_journal_issue 1
_journal_name_full 'Acta Crystallographica Section B'
_journal_page_first 54
_journal_page_last 62
_journal_paper_doi 10.1107/S0108768100013197
_journal_volume 57
_journal_year 2001
_chemical_formula_sum 'C27 H21 Cl N2 O3 S'
_chemical_formula_weight 488.97
_chemical_name_systematic
;
 benzoyl(3-chlorophenylazo)phenyl(4-tolylsulfonyl)methane
;
_space_group_IT_number 14
_symmetry_cell_setting monoclinic
_symmetry_space_group_name_Hall '-P 2ybc'
_symmetry_space_group_name_H-M 'P 1 21/c 1'
_audit_creation_method SHELXL-97
_cell_angle_alpha 90.00
_cell_angle_beta 109.820(9)
_cell_angle_gamma 90.00
_cell_formula_units_Z 4
_cell_length_a 14.155(2)
_cell_length_b 9.5420(10)
_cell_length_c 18.8220(10)
_cell_measurement_reflns_used 26
_cell_measurement_temperature 291(2)
_cell_measurement_theta_max 12.0
_cell_measurement_theta_min 4.7
_cell_volume 2391.6(5)
_computing_cell_refinement 'P3 (Siemens, 1989)'
_computing_data_collection 'P3 (Siemens, 1989)'
_computing_data_reduction 'XDISK (Siemens, 1991)'
_computing_molecular_graphics 'InsightII (MSI, 1997), XP (Siemens, 1990)'
_computing_publication_material 'SHELXL97 (Sheldrick, 1997)'
_computing_structure_refinement 'SHELXL-97 (Sheldrick, 1997)'
_computing_structure_solution 'SHELXS-97 (Sheldrick, 1997)'
_diffrn_ambient_temperature 291(2)
_diffrn_measured_fraction_theta_full .943
_diffrn_measured_fraction_theta_max .943
_diffrn_measurement_device_type 'Siemens P3'
_diffrn_measurement_method \w--2\q
_diffrn_radiation_monochromator graphite
_diffrn_radiation_source 'fine-focus sealed tube'
_diffrn_radiation_type MoK\a
_diffrn_radiation_wavelength .71073
_diffrn_reflns_av_R_equivalents .0284
_diffrn_reflns_av_sigmaI/netI .0426
_diffrn_reflns_limit_h_max 18
_diffrn_reflns_limit_h_min -1
_diffrn_reflns_limit_k_max 12
_diffrn_reflns_limit_k_min -1
_diffrn_reflns_limit_l_max 23
_diffrn_reflns_limit_l_min -24
_diffrn_reflns_number 6942
_diffrn_reflns_theta_full 27.56
_diffrn_reflns_theta_max 27.56
_diffrn_reflns_theta_min 2.29
_diffrn_standards_decay_% 3
_diffrn_standards_interval_count 97
_diffrn_standards_number 3
_exptl_absorpt_coefficient_mu .279
_exptl_absorpt_correction_type none
_exptl_crystal_colour yellow
_exptl_crystal_density_diffrn 1.358
_exptl_crystal_density_method 'not measured'
_exptl_crystal_description prism
_exptl_crystal_F_000 1016
_exptl_crystal_size_max .40
_exptl_crystal_size_mid .30
_exptl_crystal_size_min .15
_refine_diff_density_max .286
_refine_diff_density_min -.272
_refine_ls_extinction_coef .0026(6)
_refine_ls_extinction_method 'SHELXL (Sheldrick, 1997)'
_refine_ls_goodness_of_fit_ref .968
_refine_ls_hydrogen_treatment refall
_refine_ls_matrix_type full
_refine_ls_number_parameters 392
_refine_ls_number_reflns 5538
_refine_ls_number_restraints 0
_refine_ls_restrained_S_all .968
_refine_ls_R_factor_all .0677
_refine_ls_R_factor_gt .0411
_refine_ls_shift/su_max .012
_refine_ls_shift/su_mean .001
_refine_ls_structure_factor_coef Fsqd
_refine_ls_weighting_details 'calc w=1/[\s^2^(Fo^2^)+(0.0623P)^2^+0.0000P] where P=(Fo^2^+2Fc^2^)/3'
_refine_ls_weighting_scheme calc
_refine_ls_wR_factor_ref .1102
_reflns_number_gt 3727
_reflns_number_total 5538
_reflns_threshold_expression >2sigma(I)
_cod_data_source_file os0056.cif
_cod_data_source_block IV
_cod_original_cell_volume 2391.6(4)
_cod_original_sg_symbol_H-M 'P 21/c'
_cod_database_code 2103576
_cod_database_fobs_code 2103576

loop_
_symmetry_equiv_pos_as_xyz
'x, y, z'
'-x, y+1/2, -z+1/2'
'-x, -y, -z'
'x, -y-1/2, z-1/2'

loop_
_atom_site_label
_atom_site_fract_x
_atom_site_fract_y
_atom_site_fract_z
_atom_site_U_iso_or_equiv
_atom_site_adp_type
_atom_site_calc_flag
_atom_site_occupancy
_atom_site_type_symbol
S .23137(3) .02032(5) .47800(2) .03974(14) Uani d 1 S
Cl -.06658(4) .16791(9) .72742(4) .0830(2) Uani d 1 Cl
O1 .26245(10) -.05105(16) .42286(6) .0506(4) Uani d 1 O
O2 .13363(10) .08395(16) .45583(7) .0553(4) Uani d 1 O
O3 .40690(9) -.12803(15) .58116(7) .0468(3) Uani d 1 O
N1 .17671(10) -.04286(16) .59758(7) .0363(3) Uani d 1 N
N2 .23786(11) .02115(16) .65142(8) .0372(3) Uani d 1 N
C1 .22869(12) -.11309(19) .55117(9) .0348(4) Uani d 1 C
C2 .33545(13) -.16219(19) .59869(9) .0351(4) Uani d 1 C
C3 .34828(13) -.25527(19) .66508(9) .0364(4) Uani d 1 C
C4 .44606(14) -.2815(2) .71244(10) .0436(4) Uani d 1 C
H4 .4999(16) -.236(2) .7018(11) .054(6) Uiso d 1 H
C5 .46517(17) -.3717(2) .77292(11) .0528(5) Uani d 1 C
H5 .5305(16) -.394(2) .8019(11) .051(6) Uiso d 1 H
C6 .38640(17) -.4361(3) .78711(12) .0567(6) Uani d 1 C
H6 .3976(15) -.498(2) .8279(12) .053(6) Uiso d 1 H
C7 .28894(18) -.4101(3) .74147(13) .0602(6) Uani d 1 C
H7 .2336(18) -.457(2) .7515(13) .069(7) Uiso d 1 H
C8 .26969(15) -.3203(2) .68092(12) .0480(5) Uani d 1 C
H8 .2039(19) -.302(2) .6508(13) .065(7) Uiso d 1 H
C9 .32184(14) .1506(2) .51941(9) .0398(4) Uani d 1 C
C10 .41342(14) .1429(2) .50802(10) .0425(4) Uani d 1 C
H10 .4243(15) .066(2) .4780(11) .055(6) Uiso d 1 H
C11 .48377(17) .2455(2) .53719(11) .0507(5) Uani d 1 C
H11 .5481(18) .240(2) .5288(12) .071(7) Uiso d 1 H
C12 .46578(18) .3560(2) .57855(12) .0562(5) Uani d 1 C
C13 .37261(19) .3637(2) .58787(13) .0587(6) Uani d 1 C
H13 .3585(16) .436(2) .6169(12) .063(6) Uiso d 1 H
C14 .30075(17) .2623(2) .55856(12) .0500(5) Uani d 1 C
H14 .2345(18) .261(3) .5642(13) .072(7) Uiso d 1 H
C15 .5471(3) .4623(4) .6134(2) .0893(10) Uani d 1 C
H151 .592(3) .471(4) .589(2) .141(15) Uiso d 1 H
H152 .519(3) .550(5) .614(2) .143(16) Uiso d 1 H
H153 .575(3) .453(5) .667(3) .155(16) Uiso d 1 H
C16 .19382(13) .09395(19) .69885(9) .0358(4) Uani d 1 C
C17 .09258(14) .0892(2) .68991(10) .0408(4) Uani d 1 C
H17 .0497(14) .036(2) .6536(11) .046(5) Uiso d 1 H
C18 .05979(14) .1672(2) .73847(10) .0450(5) Uani d 1 C
C19 .12447(16) .2466(2) .79556(11) .0494(5) Uani d 1 C
H19 .0971(16) .302(2) .8282(12) .057(6) Uiso d 1 H
C20 .22474(17) .2491(3) .80386(12) .0561(6) Uani d 1 C
H20 .2686(18) .306(3) .8416(14) .069(7) Uiso d 1 H
C21 .25988(15) .1728(2) .75542(11) .0485(5) Uani d 1 C
H21 .3292(16) .176(2) .7595(11) .056(6) Uiso d 1 H
C22 .16547(13) -.2315(2) .50542(9) .0400(4) Uani d 1 C
C23 .21092(18) -.3367(2) .47738(12) .0547(5) Uani d 1 C
H23 .2767(19) -.336(3) .4852(13) .070(7) Uiso d 1 H
C24 .1547(2) -.4438(3) .43448(15) .0704(7) Uani d 1 C
H24 .187(2) -.512(3) .4213(15) .084(9) Uiso d 1 H
C25 .0530(2) -.4470(3) .41885(15) .0742(7) Uani d 1 C
H25 .0158(18) -.520(3) .3933(13) .072(7) Uiso d 1 H
C26 .00692(19) -.3432(3) .44578(14) .0681(7) Uani d 1 C
H26 -.068(2) -.342(3) .4336(13) .075(7) Uiso d 1 H
C27 .06226(15) -.2354(3) .48908(12) .0503(5) Uani d 1 C
H27 .0340(17) -.161(2) .5075(12) .063(7) Uiso d 1 H

loop_
_atom_site_aniso_label
_atom_site_aniso_U_11
_atom_site_aniso_U_22
_atom_site_aniso_U_33
_atom_site_aniso_U_12
_atom_site_aniso_U_13
_atom_site_aniso_U_23
S .0377(2) .0513(3) .0297(2) .0045(2) .01081(17) .0064(2)
Cl .0455(3) .1356(7) .0759(4) .0040(4) .0311(3) -.0242(4)
O1 .0572(8) .0663(9) .0315(6) -.0074(7) .0190(6) -.0066(6)
O2 .0406(7) .0688(10) .0523(8) .0128(7) .0103(6) .0222(7)
O3 .0367(7) .0612(9) .0476(7) .0061(6) .0208(6) .0103(6)
N1 .0348(7) .0440(9) .0313(7) .0068(7) .0126(6) .0016(6)
N2 .0369(7) .0415(8) .0350(7) .0042(7) .0145(6) .0007(7)
C1 .0338(8) .0419(10) .0306(8) .0043(8) .0134(7) .0006(7)
C2 .0356(9) .0390(10) .0329(8) .0025(8) .0146(7) -.0038(7)
C3 .0367(9) .0421(10) .0321(8) .0080(8) .0138(7) .0005(7)
C4 .0368(10) .0517(12) .0404(9) .0041(9) .0108(8) .0015(9)
C5 .0479(12) .0624(14) .0418(10) .0085(11) .0072(9) .0110(10)
C6 .0648(14) .0647(14) .0427(10) .0180(12) .0208(10) .0184(11)
C7 .0551(13) .0694(15) .0666(13) .0120(12) .0345(11) .0253(12)
C8 .0384(10) .0574(13) .0516(11) .0096(10) .0195(9) .0156(10)
C9 .0425(10) .0444(10) .0347(8) .0070(8) .0160(8) .0080(8)
C10 .0442(10) .0494(11) .0381(9) .0033(9) .0195(8) -.0032(9)
C11 .0535(12) .0567(13) .0493(11) -.0043(10) .0272(10) -.0044(10)
C12 .0701(14) .0522(13) .0525(11) -.0088(11) .0289(11) -.0039(10)
C13 .0798(16) .0425(12) .0652(13) .0041(11) .0393(13) -.0080(11)
C14 .0552(12) .0481(12) .0554(11) .0117(10) .0301(10) .0050(10)
C15 .104(3) .080(2) .098(2) -.041(2) .053(2) -.0347(19)
C16 .0373(9) .0404(10) .0310(8) .0033(8) .0132(7) .0012(7)
C17 .0372(9) .0525(12) .0323(8) -.0005(9) .0113(7) -.0061(8)
C18 .0405(10) .0579(12) .0407(9) .0041(9) .0191(8) .0001(9)
C19 .0589(13) .0527(12) .0430(10) .0035(10) .0258(10) -.0086(9)
C20 .0579(13) .0640(14) .0470(11) -.0139(11) .0183(10) -.0215(11)
C21 .0392(10) .0620(13) .0452(10) -.0054(10) .0155(8) -.0096(10)
C22 .0401(9) .0482(11) .0309(8) .0003(8) .0111(7) -.0001(8)
C23 .0536(13) .0589(14) .0532(12) -.0001(11) .0203(10) -.0162(10)
C24 .0808(18) .0616(16) .0695(15) -.0077(14) .0265(14) -.0235(13)
C25 .0797(19) .0681(17) .0671(15) -.0258(15) .0150(14) -.0181(13)
C26 .0509(13) .0790(18) .0676(14) -.0162(13) .0110(12) -.0030(14)
C27 .0406(10) .0596(13) .0491(11) -.0013(10) .0131(9) -.0006(10)

loop_
_atom_type_symbol
_atom_type_description
_atom_type_scat_dispersion_real
_atom_type_scat_dispersion_imag
_atom_type_scat_source
C C .0033 .0016 'International Tables Vol C Tables 4.2.6.8 and 6.1.1.4'
H H .0000 .0000 'International Tables Vol C Tables 4.2.6.8 and 6.1.1.4'
N N .0061 .0033 'International Tables Vol C Tables 4.2.6.8 and 6.1.1.4'
O O .0106 .0060 'International Tables Vol C Tables 4.2.6.8 and 6.1.1.4'
Cl Cl .1484 .1585 'International Tables Vol C Tables 4.2.6.8 and 6.1.1.4'
S S .1246 .1234 'International Tables Vol C Tables 4.2.6.8 and 6.1.1.4'

loop_
_geom_angle_atom_site_label_1
_geom_angle_atom_site_label_2
_geom_angle_atom_site_label_3
_geom_angle
_geom_angle_publ_flag
O1 S O2 119.56(8) y
O1 S C9 107.48(8) y
O2 S C9 108.26(9) y
O1 S C1 107.23(8) y
O2 S C1 103.97(8) y
C9 S C1 110.14(8) y
N2 N1 C1 110.76(13) y
N1 N2 C16 114.57(14) y
N1 C1 C22 110.93(14) y
N1 C1 C2 112.35(12) y
C22 C1 C2 112.09(14) y
N1 C1 S 105.23(11) y
C22 C1 S 104.04(11) y
C2 C1 S 111.69(11) y
O3 C2 C3 120.84(15) y
O3 C2 C1 120.30(15) y
C3 C2 C1 118.84(14) y
C4 C3 C8 118.46(17) y
C4 C3 C2 117.08(16) y
C8 C3 C2 124.43(16) y
C5 C4 C3 121.0(2) n
C5 C4 H4 120.5(12) n
C3 C4 H4 118.5(12) n
C6 C5 C4 119.6(2) n
C6 C5 H5 119.7(13) n
C4 C5 H5 120.5(13) n
C5 C6 C7 120.3(2) n
C5 C6 H6 121.1(13) n
C7 C6 H6 118.6(13) n
C8 C7 C6 120.2(2) n
C8 C7 H7 119.9(14) n
C6 C7 H7 119.9(14) n
C7 C8 C3 120.43(19) n
C7 C8 H8 120.1(14) n
C3 C8 H8 119.4(14) n
C14 C9 C10 120.36(19) n
C14 C9 S 121.46(15) n
C10 C9 S 118.08(15) n
C11 C10 C9 119.36(19) n
C11 C10 H10 122.4(12) n
C9 C10 H10 118.2(12) n
C10 C11 C12 121.5(2) n
C10 C11 H11 119.4(14) n
C12 C11 H11 119.1(14) n
C11 C12 C13 118.3(2) n
C11 C12 C15 119.9(2) n
C13 C12 C15 121.8(2) n
C14 C13 C12 121.1(2) n
C14 C13 H13 118.2(14) n
C12 C13 H13 120.7(14) n
C13 C14 C9 119.40(19) n
C13 C14 H14 124.8(15) n
C9 C14 H14 115.8(15) n
C12 C15 H151 114(2) n
C12 C15 H152 111(3) n
H151 C15 H152 107(3) n
C12 C15 H153 112(3) n
H151 C15 H153 116(4) n
H152 C15 H153 95(3) n
C21 C16 C17 120.96(17) n
C21 C16 N2 114.98(15) n
C17 C16 N2 124.06(16) n
C18 C17 C16 118.02(18) n
C18 C17 H17 121.1(12) n
C16 C17 H17 120.9(12) n
C17 C18 C19 122.07(18) n
C17 C18 Cl 119.37(15) n
C19 C18 Cl 118.55(15) n
C20 C19 C18 119.03(18) n
C20 C19 H19 122.1(12) n
C18 C19 H19 118.9(12) n
C19 C20 C21 120.3(2) n
C19 C20 H20 119.2(14) n
C21 C20 H20 120.5(15) n
C16 C21 C20 119.66(19) n
C16 C21 H21 119.3(13) n
C20 C21 H21 121.0(13) n
C27 C22 C23 119.00(19) n
C27 C22 C1 121.36(18) n
C23 C22 C1 119.62(17) n
C24 C23 C22 120.6(2) n
C24 C23 H23 117.6(16) n
C22 C23 H23 121.8(17) n
C25 C24 C23 119.9(3) n
C25 C24 H24 122.3(19) n
C23 C24 H24 117.6(19) n
C24 C25 C26 120.1(2) n
C24 C25 H25 120.8(16) n
C26 C25 H25 119.0(16) n
C25 C26 C27 120.7(2) n
C25 C26 H26 121.3(14) n
C27 C26 H26 118.1(14) n
C26 C27 C22 119.7(2) n
C26 C27 H27 123.7(14) n
C22 C27 H27 116.6(14) n

loop_
_geom_bond_atom_site_label_1
_geom_bond_atom_site_label_2
_geom_bond_distance
_geom_bond_publ_flag
S O1 1.4297(13) y
S O2 1.4372(14) y
S C9 1.766(2) y
S C1 1.8853(17) y
Cl C18 1.7294(19) y
O3 C2 1.210(2) y
N1 N2 1.247(2) y
N1 C1 1.479(2) y
N2 C16 1.430(2) y
C1 C22 1.515(3) y
C1 C2 1.545(2) y
C2 C3 1.493(2) y
C3 C4 1.391(2) y
C3 C8 1.392(3) y
C4 C5 1.379(3) y
C5 C6 1.376(3) y
C6 C7 1.378(3) y
C7 C8 1.377(3) y
C9 C14 1.384(3) y
C9 C10 1.386(3) y
C10 C11 1.371(3) y
C11 C12 1.385(3) y
C12 C13 1.390(3) y
C12 C15 1.507(4) y
C13 C14 1.377(3) y
C16 C21 1.378(3) y
C16 C17 1.386(2) y
C17 C18 1.375(3) y
C18 C19 1.379(3) y
C19 C20 1.374(3) y
C20 C21 1.384(3) y
C22 C27 1.388(3) y
C22 C23 1.389(3) y
C23 C24 1.376(3) y
C24 C25 1.369(4) y
C25 C26 1.373(4) y
C26 C27 1.380(3) y
C4 H4 .95(2) n
C5 H5 .93(2) n
C6 H6 .94(2) n
C7 H7 .97(2) n
C8 H8 .93(2) n
C10 H10 .97(2) n
C13 H13 .94(2) n
C14 H14 .98(2) n
C15 H151 .91(4) n
C15 H152 .92(4) n
C15 H153 .96(4) n
C11 H11 .98(2) n
C17 H17 .90(2) n
C19 H19 .98(2) n
C20 H20 .94(3) n
C21 H21 .96(2) n
C23 H23 .89(2) n
C24 H24 .88(3) n
C25 H25 .90(2) n
C26 H26 1.01(3) n
C27 H27 .94(2) n

loop_
_geom_torsion_atom_site_label_1
_geom_torsion_atom_site_label_2
_geom_torsion_atom_site_label_3
_geom_torsion_atom_site_label_4
_geom_torsion
_geom_torsion_publ_flag
S C1 C2 O3 -8.6(2) y
S C1 N1 N2 -89.33(14) y
O1 S C1 N1 -168.62(10) y
O1 S C1 C2 69.21(13) y
O1 S C1 C22 -51.90(13) y
O2 S C1 N1 -41.08(13) y
O2 S C1 C2 -163.25(12) y
O2 S C1 C22 75.65(13) y
N1 C1 C2 O3 -126.60(17) y
C1 N1 N2 C16 179.20(14) n
N2 N1 C1 C22 158.76(14) n
N2 N1 C1 C2 32.4(2) n
C9 S C1 N1 74.72(12) n
C9 S C1 C22 -168.55(11) n
C9 S C1 C2 -47.45(14) n
C22 C1 C2 O3 107.69(19) n
